data_1503997
loop_
_publ_author_name
'Liu, Ling'
'Li, Yan'
'Liu, Shuchun'
'Zheng, Zhihui'
'Chen, Xulin'
'Zhang, Hua'
'Guo, Liangdong'
'Che, Yongsheng'

_publ_section_title
;
 Chloropestolide A, an antitumor metabolite with an unprecedented
 spiroketal skeleton from Pestalotiopsis fici.
;
_journal_issue 13
_journal_name_full 'Organic letters'
_journal_page_first 2836
_journal_page_last 2839
_journal_paper_doi 10.1021/ol901039m
_journal_volume 11
_journal_year 2009
_chemical_absolute_configuration ad
_chemical_formula_sum 'C33 H35 Cl O11'
_chemical_formula_weight 643.06
_chemical_name_systematic
; 
 ? 
;
_space_group_IT_number 19
_symmetry_cell_setting orthorhombic
_symmetry_space_group_name_Hall 'P 2ac 2ab'
_symmetry_space_group_name_H-M 'P 21 21 21'
_atom_sites_solution_hydrogens geom
_atom_sites_solution_primary direct
_atom_sites_solution_secondary difmap
_audit_creation_method SHELXL-97
_cell_angle_alpha 90.00
_cell_angle_beta 90.00
_cell_angle_gamma 90.00
_cell_formula_units_Z 4
_cell_length_a 11.528(2)
_cell_length_b 16.331(3)
_cell_length_c 16.484(3)
_cell_measurement_reflns_used 8975
_cell_measurement_temperature 173(2)
_cell_measurement_theta_max 27.46
_cell_measurement_theta_min 1.76
_cell_volume 3103.3(10)
_computing_cell_refinement 'CrystalClear (Rigaku Inc., 2008)'
_computing_data_collection 'CrystalClear (Rigaku Inc., 2008)'
_computing_data_reduction 'CrystalClear (Rigaku Inc., 2008)'
_computing_molecular_graphics 'XP in Siemens SHELXTL (Sheldrick, 1994)'
_computing_publication_material 'SHELX97 (Sheldrick, 1997)'
_computing_structure_refinement 'SHELXL-97 (Sheldrick, 1997)'
_computing_structure_solution 'SHELXS-97 (Sheldrick, 1990)'
_diffrn_ambient_temperature 173(2)
_diffrn_detector_area_resol_mean 28.5714
_diffrn_measured_fraction_theta_full 0.999
_diffrn_measured_fraction_theta_max 0.999
_diffrn_measurement_device_type 'MM007HF + CCD (Saturn724+)'
_diffrn_measurement_method '\w scans at fixed \c = 45\%'
_diffrn_radiation_monochromator Confocal
_diffrn_radiation_source 'Rotating Anode'
_diffrn_radiation_type MoK\a
_diffrn_radiation_wavelength 0.71073
_diffrn_reflns_av_R_equivalents 0.0548
_diffrn_reflns_av_sigmaI/netI 0.0681
_diffrn_reflns_limit_h_max 14
_diffrn_reflns_limit_h_min -14
_diffrn_reflns_limit_k_max 21
_diffrn_reflns_limit_k_min -16
_diffrn_reflns_limit_l_max 21
_diffrn_reflns_limit_l_min -20
_diffrn_reflns_number 20472
_diffrn_reflns_theta_full 27.47
_diffrn_reflns_theta_max 27.47
_diffrn_reflns_theta_min 1.76
_exptl_absorpt_coefficient_mu 0.185
_exptl_absorpt_correction_T_max 0.9908
_exptl_absorpt_correction_T_min 0.9552
_exptl_absorpt_correction_type numerical
_exptl_absorpt_process_details 'CrystalClear (Rigaku Inc., 2008)'
_exptl_crystal_colour colorless
_exptl_crystal_density_diffrn 1.376
_exptl_crystal_density_method 'not measured'
_exptl_crystal_description needle
_exptl_crystal_F_000 1352
_exptl_crystal_size_max 0.25
_exptl_crystal_size_mid 0.08
_exptl_crystal_size_min 0.05
_refine_diff_density_max 0.206
_refine_diff_density_min -0.293
_refine_diff_density_rms 0.051
_refine_ls_abs_structure_details 'Flack H D (1983), Acta Cryst. A39, 876-881'
_refine_ls_abs_structure_Flack 0.05(6)
_refine_ls_extinction_method none
_refine_ls_goodness_of_fit_ref 1.093
_refine_ls_hydrogen_treatment constr
_refine_ls_matrix_type full
_refine_ls_number_parameters 412
_refine_ls_number_reflns 7087
_refine_ls_number_restraints 133
_refine_ls_restrained_S_all 1.083
_refine_ls_R_factor_all 0.0663
_refine_ls_R_factor_gt 0.0556
_refine_ls_shift/su_max 0.001
_refine_ls_shift/su_mean 0.000
_refine_ls_structure_factor_coef Fsqd
_refine_ls_weighting_details 'calc w=1/[\s^2^(Fo^2^)+(0.0394P)^2^+0.5129P] where P=(Fo^2^+2Fc^2^)/3'
_refine_ls_weighting_scheme calc
_refine_ls_wR_factor_gt 0.1080
_refine_ls_wR_factor_ref 0.1131
_reflns_number_gt 6243
_reflns_number_total 7087
_reflns_threshold_expression >2sigma(I)
_cod_data_source_file ol901039m_si_002.cif
_cod_data_source_block mx143
_cod_original_cell_volume 3103.5(11)
_cod_original_sg_symbol_H-M P2(1)2(1)2(1)
_cod_database_code 1503997

loop_
_symmetry_equiv_pos_as_xyz
'x, y, z'
'-x+1/2, -y, z+1/2'
'-x, y+1/2, -z+1/2'
'x+1/2, -y+1/2, -z'

loop_
_atom_site_label
_atom_site_type_symbol
_atom_site_fract_x
_atom_site_fract_y
_atom_site_fract_z
_atom_site_U_iso_or_equiv
_atom_site_adp_type
_atom_site_occupancy
_atom_site_symmetry_multiplicity
_atom_site_calc_flag
_atom_site_refinement_flags
Cl1 Cl 0.92733(6) 0.39140(4) 0.11815(4) 0.02597(15) Uani 1 1 d U
O1 O 0.96186(19) 0.28556(12) -0.02256(12) 0.0346(5) Uani 1 1 d U
O2 O 0.96526(16) 0.53114(10) 0.01860(11) 0.0252(4) Uani 1 1 d U
O3 O 0.91334(16) 0.35519(10) -0.18158(11) 0.0243(4) Uani 1 1 d U
O4 O 0.75741(16) 0.27624(10) -0.12791(12) 0.0240(4) Uani 1 1 d U
O5 O 0.6736(2) 0.51355(11) -0.21600(12) 0.0407(6) Uani 1 1 d U
O6 O 0.66348(19) 0.37851(11) -0.23647(11) 0.0333(5) Uani 1 1 d U
O7 O 0.67770(19) 0.77286(12) -0.10625(15) 0.0431(6) Uani 1 1 d U
H1O7 H 0.7488 0.7812 -0.0989 0.052 Uiso 1 1 d R
O8 O 0.43342(18) 0.72771(10) -0.06939(12) 0.0284(4) Uani 1 1 d U
O9 O 0.40456(17) 0.66811(11) 0.08056(12) 0.0314(5) Uani 1 1 d U
H1O9 H 0.4196 0.6614 0.1300 0.038 Uiso 1 1 d R
O10 O 1.05458(18) 0.29996(11) -0.25285(12) 0.0352(5) Uani 1 1 d U
O11 O 1.0617(2) 0.13639(12) -0.27124(13) 0.0428(6) Uani 1 1 d U
H1O1 H 1.0844 0.1850 -0.2662 0.051 Uiso 1 1 d R
C1 C 0.7562(2) 0.42438(14) -0.11687(16) 0.0193(5) Uani 1 1 d U
C2 C 0.6630(2) 0.41314(15) -0.04930(15) 0.0204(5) Uani 1 1 d U
H2A H 0.6105 0.4611 -0.0492 0.024 Uiso 1 1 calc R
H2B H 0.6159 0.3640 -0.0614 0.024 Uiso 1 1 calc R
C3 C 0.7186(2) 0.40374(14) 0.03601(15) 0.0191(5) Uani 1 1 d U
C4 C 0.6845(2) 0.47342(14) 0.09220(15) 0.0205(5) Uani 1 1 d U
H4A H 0.6961 0.4658 0.1487 0.025 Uiso 1 1 calc R
C5 C 0.6402(2) 0.54310(16) 0.06856(16) 0.0233(6) Uani 1 1 d U
C6 C 0.8916(2) 0.33801(14) -0.03546(16) 0.0208(5) Uani 1 1 d U
C7 C 0.8540(2) 0.40528(14) 0.02470(15) 0.0198(5) Uani 1 1 d U
C8 C 0.8877(2) 0.48227(14) -0.01956(16) 0.0208(5) Uani 1 1 d U
C9 C 0.8385(2) 0.49240(14) -0.09249(16) 0.0215(5) Uani 1 1 d U
H9 H 0.8540 0.5384 -0.1261 0.026 Uiso 1 1 calc R
C10 C 0.8293(2) 0.34555(14) -0.11833(16) 0.0214(5) Uani 1 1 d U
C11 C 0.6952(2) 0.44456(15) -0.19565(15) 0.0232(6) Uani 1 1 d U
C12 C 0.6793(2) 0.32272(15) 0.07457(17) 0.0246(6) Uani 1 1 d U
H12A H 0.7124 0.3179 0.1291 0.037 Uiso 1 1 calc R
H12B H 0.7059 0.2768 0.0411 0.037 Uiso 1 1 calc R
H12C H 0.5944 0.3217 0.0781 0.037 Uiso 1 1 calc R
C13 C 0.5905(2) 0.61026(15) 0.04097(16) 0.0226(5) Uani 1 1 d U
C14 C 0.6533(3) 0.68622(15) 0.01418(17) 0.0283(6) Uani 1 1 d U
H14A H 0.7357 0.6833 0.0308 0.034 Uiso 1 1 calc R
H14B H 0.6181 0.7350 0.0399 0.034 Uiso 1 1 calc R
C15 C 0.6446(3) 0.69312(16) -0.07869(19) 0.0313(7) Uani 1 1 d U
H15A H 0.6969 0.6515 -0.1040 0.038 Uiso 1 1 calc R
C16 C 0.5236(2) 0.67971(15) -0.10855(18) 0.0272(6) Uani 1 1 d U
H16A H 0.5154 0.6730 -0.1686 0.033 Uiso 1 1 calc R
C17 C 0.4336(2) 0.63981(14) -0.05943(16) 0.0227(5) Uani 1 1 d U
C18 C 0.4610(2) 0.61219(15) 0.02709(16) 0.0250(6) Uani 1 1 d U
H18A H 0.4286 0.5561 0.0358 0.030 Uiso 1 1 calc R
C19 C 0.3342(2) 0.59553(15) -0.10129(17) 0.0288(6) Uani 1 1 d U
H19A H 0.2670 0.5922 -0.0640 0.035 Uiso 1 1 calc R
H19B H 0.3100 0.6267 -0.1499 0.035 Uiso 1 1 calc R
C20 C 0.3708(3) 0.51028(16) -0.12601(17) 0.0287(6) Uani 1 1 d U
H20A H 0.4430 0.5063 -0.1535 0.034 Uiso 1 1 calc R
C21 C 0.3150(3) 0.44028(16) -0.11421(18) 0.0298(6) Uani 1 1 d U
C22 C 0.3639(3) 0.36028(16) -0.1443(2) 0.0395(8) Uani 1 1 d U
H22A H 0.4390 0.3701 -0.1705 0.059 Uiso 1 1 calc R
H22B H 0.3103 0.3359 -0.1836 0.059 Uiso 1 1 calc R
H22C H 0.3744 0.3228 -0.0985 0.059 Uiso 1 1 calc R
C23 C 0.2004(3) 0.4321(2) -0.0721(2) 0.0473(9) Uani 1 1 d U
H23A H 0.1814 0.4837 -0.0447 0.071 Uiso 1 1 calc R
H23B H 0.2046 0.3879 -0.0321 0.071 Uiso 1 1 calc R
H23C H 0.1400 0.4195 -0.1121 0.071 Uiso 1 1 calc R
C24 C 0.5975(3) 0.39087(17) -0.31077(16) 0.0349(7) Uani 1 1 d U
H24A H 0.5653 0.3384 -0.3289 0.052 Uiso 1 1 calc R
H24B H 0.6486 0.4130 -0.3529 0.052 Uiso 1 1 calc R
H24C H 0.5341 0.4295 -0.3005 0.052 Uiso 1 1 calc R
C25 C 0.9972(3) 0.60508(15) -0.02382(18) 0.0309(7) Uani 1 1 d U
H25A H 1.0521 0.6365 0.0092 0.046 Uiso 1 1 calc R
H25B H 0.9277 0.6381 -0.0338 0.046 Uiso 1 1 calc R
H25C H 1.0335 0.5909 -0.0757 0.046 Uiso 1 1 calc R
C26 C 0.9670(3) 0.28763(16) -0.21247(16) 0.0280(6) Uani 1 1 d U
C27 C 0.9128(3) 0.20966(15) -0.19863(16) 0.0263(6) Uani 1 1 d U
C28 C 0.9594(3) 0.13676(17) -0.23016(17) 0.0334(7) Uani 1 1 d U
C29 C 0.9010(3) 0.06327(16) -0.21868(19) 0.0368(7) Uani 1 1 d U
H29A H 0.9336 0.0138 -0.2388 0.044 Uiso 1 1 calc R
C30 C 0.7956(3) 0.06132(16) -0.1782(2) 0.0343(7) Uani 1 1 d U
C31 C 0.7476(3) 0.13379(16) -0.14716(17) 0.0303(7) Uani 1 1 d U
H31A H 0.6750 0.1331 -0.1200 0.036 Uiso 1 1 calc R
C32 C 0.8078(2) 0.20569(15) -0.15693(16) 0.0241(6) Uani 1 1 d U
C33 C 0.7304(3) -0.01849(17) -0.1664(2) 0.0481(9) Uani 1 1 d U
H33A H 0.7644 -0.0608 -0.2012 0.072 Uiso 1 1 calc R
H33B H 0.6487 -0.0107 -0.1810 0.072 Uiso 1 1 calc R
H33C H 0.7359 -0.0355 -0.1096 0.072 Uiso 1 1 calc R

loop_
_atom_site_aniso_label
_atom_site_aniso_U_11
_atom_site_aniso_U_22
_atom_site_aniso_U_33
_atom_site_aniso_U_23
_atom_site_aniso_U_13
_atom_site_aniso_U_12
Cl1 0.0235(3) 0.0308(3) 0.0236(3) 0.0003(3) -0.0040(3) 0.0030(3)
O1 0.0353(13) 0.0365(10) 0.0319(11) -0.0070(9) -0.0042(10) 0.0190(9)
O2 0.0221(11) 0.0250(9) 0.0285(10) -0.0029(8) -0.0016(8) -0.0055(7)
O3 0.0235(11) 0.0248(9) 0.0245(9) -0.0026(7) 0.0086(8) 0.0004(8)
O4 0.0216(10) 0.0197(9) 0.0307(11) -0.0043(8) 0.0016(8) -0.0004(7)
O5 0.0616(17) 0.0271(10) 0.0334(11) 0.0002(9) -0.0188(11) 0.0071(10)
O6 0.0448(14) 0.0284(10) 0.0267(10) -0.0021(8) -0.0150(10) -0.0019(9)
O7 0.0285(12) 0.0370(11) 0.0637(16) 0.0174(11) -0.0053(11) -0.0141(9)
O8 0.0263(11) 0.0201(8) 0.0388(11) 0.0002(8) -0.0054(9) 0.0023(8)
O9 0.0283(12) 0.0385(10) 0.0275(10) -0.0043(9) 0.0018(9) 0.0129(9)
O10 0.0293(13) 0.0443(12) 0.0322(11) -0.0007(9) 0.0137(10) 0.0040(9)
O11 0.0413(15) 0.0450(12) 0.0422(13) -0.0152(10) 0.0060(11) 0.0131(10)
C1 0.0194(13) 0.0190(11) 0.0196(12) -0.0015(10) 0.0012(11) -0.0012(9)
C2 0.0175(13) 0.0226(12) 0.0210(13) -0.0017(10) 0.0030(10) 0.0014(10)
C3 0.0163(13) 0.0220(12) 0.0192(12) 0.0021(10) 0.0024(10) 0.0001(10)
C4 0.0206(14) 0.0243(12) 0.0166(12) 0.0013(10) 0.0003(10) 0.0016(10)
C5 0.0185(14) 0.0282(13) 0.0233(14) -0.0038(11) 0.0012(11) 0.0002(11)
C6 0.0174(14) 0.0177(11) 0.0274(14) 0.0004(11) 0.0019(11) -0.0016(10)
C7 0.0189(13) 0.0230(12) 0.0176(12) -0.0014(10) 0.0013(10) -0.0001(10)
C8 0.0166(14) 0.0201(11) 0.0257(14) -0.0039(11) 0.0041(11) -0.0029(9)
C9 0.0244(15) 0.0168(11) 0.0234(13) 0.0011(10) 0.0018(11) 0.0012(10)
C10 0.0182(13) 0.0216(12) 0.0245(13) -0.0010(11) 0.0062(11) -0.0007(9)
C11 0.0243(15) 0.0271(13) 0.0183(13) -0.0002(11) 0.0005(11) -0.0004(11)
C12 0.0231(15) 0.0221(12) 0.0286(14) 0.0010(11) 0.0029(12) -0.0013(11)
C13 0.0192(14) 0.0220(12) 0.0264(13) -0.0041(11) -0.0022(11) 0.0041(10)
C14 0.0216(15) 0.0247(13) 0.0386(16) -0.0010(12) -0.0065(13) 0.0027(11)
C15 0.0271(16) 0.0247(13) 0.0420(17) 0.0038(13) 0.0001(14) -0.0022(11)
C16 0.0258(15) 0.0244(13) 0.0315(15) 0.0004(12) -0.0003(12) -0.0012(11)
C17 0.0188(14) 0.0187(11) 0.0307(14) -0.0023(10) -0.0029(11) -0.0009(10)
C18 0.0224(15) 0.0221(12) 0.0304(14) -0.0012(11) 0.0002(11) 0.0037(10)
C19 0.0218(15) 0.0300(14) 0.0347(16) 0.0002(12) -0.0046(12) -0.0040(11)
C20 0.0226(15) 0.0339(14) 0.0295(15) -0.0061(13) -0.0020(12) -0.0043(11)
C21 0.0291(16) 0.0316(14) 0.0286(14) -0.0003(13) -0.0017(13) -0.0033(12)
C22 0.0373(19) 0.0317(15) 0.050(2) -0.0019(14) 0.0027(15) -0.0042(13)
C23 0.040(2) 0.0409(18) 0.061(2) 0.0064(17) 0.0144(18) -0.0113(15)
C24 0.043(2) 0.0390(15) 0.0226(14) -0.0007(13) -0.0106(13) -0.0063(14)
C25 0.0295(17) 0.0244(13) 0.0387(17) 0.0009(13) 0.0013(13) -0.0073(12)
C26 0.0294(17) 0.0347(14) 0.0198(14) -0.0054(12) 0.0019(12) 0.0065(12)
C27 0.0312(16) 0.0255(12) 0.0222(14) -0.0049(10) -0.0037(12) 0.0070(11)
C28 0.0356(18) 0.0375(15) 0.0269(15) -0.0114(13) -0.0070(13) 0.0150(13)
C29 0.047(2) 0.0261(14) 0.0373(17) -0.0143(13) -0.0101(15) 0.0134(13)
C30 0.0403(19) 0.0236(13) 0.0391(17) -0.0065(13) -0.0174(15) 0.0031(12)
C31 0.0311(17) 0.0259(14) 0.0340(16) -0.0004(12) -0.0071(13) 0.0002(12)
C32 0.0253(15) 0.0215(12) 0.0256(14) -0.0038(11) -0.0051(11) 0.0052(10)
C33 0.061(3) 0.0236(15) 0.060(2) -0.0015(15) -0.0238(19) -0.0008(14)

loop_
_atom_type_symbol
_atom_type_description
_atom_type_scat_dispersion_real
_atom_type_scat_dispersion_imag
_atom_type_scat_source
C C 0.0033 0.0016 'International Tables Vol C Tables 4.2.6.8 and 6.1.1.4'
H H 0.0000 0.0000 'International Tables Vol C Tables 4.2.6.8 and 6.1.1.4'
O O 0.0106 0.0060 'International Tables Vol C Tables 4.2.6.8 and 6.1.1.4'
Cl Cl 0.1484 0.1585 'International Tables Vol C Tables 4.2.6.8 and 6.1.1.4'

loop_
_geom_angle_atom_site_label_1
_geom_angle_atom_site_label_2
_geom_angle_atom_site_label_3
_geom_angle
C8 O2 C25 115.9(2)
C26 O3 C10 119.34(19)
C32 O4 C10 117.5(2)
C11 O6 C24 117.3(2)
C15 O7 H1O7 111.2
C17 O8 C16 60.88(16)
C18 O9 H1O9 114.9
C28 O11 H1O1 102.5
C11 C1 C9 111.0(2)
C11 C1 C10 115.0(2)
C9 C1 C10 105.9(2)
C11 C1 C2 108.6(2)
C9 C1 C2 109.2(2)
C10 C1 C2 106.9(2)
C3 C2 C1 112.0(2)
C3 C2 H2A 109.2
C1 C2 H2A 109.2
C3 C2 H2B 109.2
C1 C2 H2B 109.2
H2A C2 H2B 107.9
C4 C3 C12 108.4(2)
C4 C3 C2 111.8(2)
C12 C3 C2 109.7(2)
C4 C3 C7 108.5(2)
C12 C3 C7 110.9(2)
C2 C3 C7 107.5(2)
C5 C4 C3 124.9(2)
C5 C4 H4A 117.6
C3 C4 H4A 117.6
C4 C5 C13 175.7(3)
O1 C6 C7 125.8(2)
O1 C6 C10 121.8(2)
C7 C6 C10 112.3(2)
C8 C7 C6 102.2(2)
C8 C7 C3 109.1(2)
C6 C7 C3 110.1(2)
C8 C7 Cl1 113.92(18)
C6 C7 Cl1 109.51(17)
C3 C7 Cl1 111.61(17)
C9 C8 O2 128.6(2)
C9 C8 C7 115.4(2)
O2 C8 C7 116.0(2)
C8 C9 C1 114.4(2)
C8 C9 H9 122.8
C1 C9 H9 122.8
O4 C10 O3 113.8(2)
O4 C10 C1 110.6(2)
O3 C10 C1 106.87(19)
O4 C10 C6 107.9(2)
O3 C10 C6 109.7(2)
C1 C10 C6 107.9(2)
O5 C11 O6 124.4(2)
O5 C11 C1 122.7(2)
O6 C11 C1 112.8(2)
C3 C12 H12A 109.5
C3 C12 H12B 109.5
H12A C12 H12B 109.5
C3 C12 H12C 109.5
H12A C12 H12C 109.5
H12B C12 H12C 109.5
C5 C13 C14 125.3(2)
C5 C13 C18 120.0(2)
C14 C13 C18 114.5(2)
C13 C14 C15 108.7(2)
C13 C14 H14A 109.9
C15 C14 H14A 109.9
C13 C14 H14B 109.9
C15 C14 H14B 109.9
H14A C14 H14B 108.3
O7 C15 C16 106.1(2)
O7 C15 C14 111.4(2)
C16 C15 C14 112.2(3)
O7 C15 H15A 109.0
C16 C15 H15A 109.0
C14 C15 H15A 109.0
O8 C16 C17 59.28(16)
O8 C16 C15 116.2(2)
C17 C16 C15 122.9(3)
O8 C16 H16A 115.5
C17 C16 H16A 115.5
C15 C16 H16A 115.5
O8 C17 C16 59.84(16)
O8 C17 C19 114.8(2)
C16 C17 C19 119.6(2)
O8 C17 C18 113.5(2)
C16 C17 C18 120.0(2)
C19 C17 C18 116.0(2)
O9 C18 C13 111.7(2)
O9 C18 C17 107.1(2)
C13 C18 C17 110.5(2)
O9 C18 H18A 109.1
C13 C18 H18A 109.1
C17 C18 H18A 109.1
C20 C19 C17 110.5(2)
C20 C19 H19A 109.6
C17 C19 H19A 109.6
C20 C19 H19B 109.6
C17 C19 H19B 109.6
H19A C19 H19B 108.1
C21 C20 C19 128.2(3)
C21 C20 H20A 115.9
C19 C20 H20A 115.9
C20 C21 C23 124.9(3)
C20 C21 C22 121.1(3)
C23 C21 C22 113.9(2)
C21 C22 H22A 109.5
C21 C22 H22B 109.5
H22A C22 H22B 109.5
C21 C22 H22C 109.5
H22A C22 H22C 109.5
H22B C22 H22C 109.5
C21 C23 H23A 109.5
C21 C23 H23B 109.5
H23A C23 H23B 109.5
C21 C23 H23C 109.5
H23A C23 H23C 109.5
H23B C23 H23C 109.5
O6 C24 H24A 109.5
O6 C24 H24B 109.5
H24A C24 H24B 109.5
O6 C24 H24C 109.5
H24A C24 H24C 109.5
H24B C24 H24C 109.5
O2 C25 H25A 109.5
O2 C25 H25B 109.5
H25A C25 H25B 109.5
O2 C25 H25C 109.5
H25A C25 H25C 109.5
H25B C25 H25C 109.5
O10 C26 O3 116.3(2)
O10 C26 C27 126.2(2)
O3 C26 C27 117.4(2)
C32 C27 C28 118.3(3)
C32 C27 C26 119.8(2)
C28 C27 C26 121.7(3)
O11 C28 C29 119.0(2)
O11 C28 C27 121.3(3)
C29 C28 C27 119.7(3)
C30 C29 C28 120.7(3)
C30 C29 H29A 119.7
C28 C29 H29A 119.7
C29 C30 C31 120.1(3)
C29 C30 C33 121.0(3)
C31 C30 C33 118.9(3)
C32 C31 C30 118.6(3)
C32 C31 H31A 120.7
C30 C31 H31A 120.7
C31 C32 O4 117.5(3)
C31 C32 C27 122.4(2)
O4 C32 C27 120.0(2)
C30 C33 H33A 109.5
C30 C33 H33B 109.5
H33A C33 H33B 109.5
C30 C33 H33C 109.5
H33A C33 H33C 109.5
H33B C33 H33C 109.5

loop_
_geom_bond_atom_site_label_1
_geom_bond_atom_site_label_2
_geom_bond_distance
Cl1 C7 1.772(3)
O1 C6 1.198(3)
O2 C8 1.353(3)
O2 C25 1.443(3)
O3 C26 1.364(3)
O3 C10 1.432(3)
O4 C32 1.376(3)
O4 C10 1.411(3)
O5 C11 1.202(3)
O6 C11 1.323(3)
O6 C24 1.456(3)
O7 C15 1.431(3)
O7 H1O7 0.8400
O8 C17 1.445(3)
O8 C16 1.453(3)
O9 C18 1.426(3)
O9 H1O9 0.8400
O10 C26 1.226(3)
O11 C28 1.360(4)
O11 H1O1 0.8400
C1 C11 1.513(4)
C1 C9 1.516(3)
C1 C10 1.539(3)
C1 C2 1.558(4)
C2 C3 1.553(3)
C2 H2A 0.9900
C2 H2B 0.9900
C3 C4 1.519(3)
C3 C12 1.536(3)
C3 C7 1.572(3)
C4 C5 1.306(3)
C4 H4A 0.9500
C5 C13 1.318(3)
C6 C7 1.542(3)
C6 C10 1.549(4)
C7 C8 1.505(3)
C8 C9 1.339(4)
C9 H9 0.9500
C12 H12A 0.9800
C12 H12B 0.9800
C12 H12C 0.9800
C13 C14 1.503(4)
C13 C18 1.511(4)
C14 C15 1.538(4)
C14 H14A 0.9900
C14 H14B 0.9900
C15 C16 1.495(4)
C15 H15A 1.0000
C16 C17 1.468(4)
C16 H16A 1.0000
C17 C19 1.521(4)
C17 C18 1.529(4)
C18 H18A 1.0000
C19 C20 1.511(4)
C19 H19A 0.9900
C19 H19B 0.9900
C20 C21 1.326(4)
C20 H20A 0.9500
C21 C23 1.498(4)
C21 C22 1.507(4)
C22 H22A 0.9800
C22 H22B 0.9800
C22 H22C 0.9800
C23 H23A 0.9800
C23 H23B 0.9800
C23 H23C 0.9800
C24 H24A 0.9800
C24 H24B 0.9800
C24 H24C 0.9800
C25 H25A 0.9800
C25 H25B 0.9800
C25 H25C 0.9800
C26 C27 1.437(4)
C27 C32 1.394(4)
C27 C28 1.406(3)
C28 C29 1.389(4)
C29 C30 1.386(5)
C29 H29A 0.9500
C30 C31 1.403(4)
C30 C33 1.517(4)
C31 C32 1.373(4)
C31 H31A 0.9500
C33 H33A 0.9800
C33 H33B 0.9800
C33 H33C 0.9800

loop_
_geom_hbond_atom_site_label_D
_geom_hbond_atom_site_label_H
_geom_hbond_atom_site_label_A
_geom_hbond_distance_DH
_geom_hbond_distance_HA
_geom_hbond_distance_DA
_geom_hbond_angle_DHA
_geom_hbond_site_symmetry_A
O7 H1O7 O9 0.84 2.00 2.819(3) 164.8 4_565
O9 H1O9 O10 0.84 2.05 2.835(3) 154.4 2_665
O11 H1O1 O10 0.84 1.92 2.690(3) 151.6 .

loop_
_geom_torsion_atom_site_label_1
_geom_torsion_atom_site_label_2
_geom_torsion_atom_site_label_3
_geom_torsion_atom_site_label_4
_geom_torsion
C11 C1 C2 C3 -172.37(19)
C9 C1 C2 C3 -51.2(3)
C10 C1 C2 C3 63.0(3)
C1 C2 C3 C4 116.7(2)
C1 C2 C3 C12 -122.9(2)
C1 C2 C3 C7 -2.3(3)
C12 C3 C4 C5 -137.9(3)
C2 C3 C4 C5 -16.8(4)
C7 C3 C4 C5 101.6(3)
C3 C4 C5 C13 44(4)
O1 C6 C7 C8 119.1(3)
C10 C6 C7 C8 -59.8(3)
O1 C6 C7 C3 -125.1(3)
C10 C6 C7 C3 56.0(3)
O1 C6 C7 Cl1 -2.0(3)
C10 C6 C7 Cl1 179.08(17)
C4 C3 C7 C8 -65.8(2)
C12 C3 C7 C8 175.2(2)
C2 C3 C7 C8 55.3(2)
C4 C3 C7 C6 -177.2(2)
C12 C3 C7 C6 63.8(3)
C2 C3 C7 C6 -56.1(2)
C4 C3 C7 Cl1 61.0(2)
C12 C3 C7 Cl1 -58.0(2)
C2 C3 C7 Cl1 -177.96(16)
C25 O2 C8 C9 1.7(4)
C25 O2 C8 C7 -179.8(2)
C6 C7 C8 C9 58.5(3)
C3 C7 C8 C9 -58.0(3)
Cl1 C7 C8 C9 176.54(19)
C6 C7 C8 O2 -120.1(2)
C3 C7 C8 O2 123.3(2)
Cl1 C7 C8 O2 -2.1(3)
O2 C8 C9 C1 179.2(2)
C7 C8 C9 C1 0.7(3)
C11 C1 C9 C8 174.2(2)
C10 C1 C9 C8 -60.3(3)
C2 C1 C9 C8 54.5(3)
C32 O4 C10 O3 38.6(3)
C32 O4 C10 C1 158.9(2)
C32 O4 C10 C6 -83.3(3)
C26 O3 C10 O4 -38.7(3)
C26 O3 C10 C1 -161.1(2)
C26 O3 C10 C6 82.3(3)
C11 C1 C10 O4 -66.2(3)
C9 C1 C10 O4 170.8(2)
C2 C1 C10 O4 54.4(3)
C11 C1 C10 O3 58.2(3)
C9 C1 C10 O3 -64.8(3)
C2 C1 C10 O3 178.81(19)
C11 C1 C10 C6 176.0(2)
C9 C1 C10 C6 53.0(3)
C2 C1 C10 C6 -63.3(2)
O1 C6 C10 O4 66.8(3)
C7 C6 C10 O4 -114.2(2)
O1 C6 C10 O3 -57.7(3)
C7 C6 C10 O3 121.3(2)
O1 C6 C10 C1 -173.8(2)
C7 C6 C10 C1 5.2(3)
C24 O6 C11 O5 -0.3(4)
C24 O6 C11 C1 176.2(2)
C9 C1 C11 O5 -30.5(4)
C10 C1 C11 O5 -150.7(3)
C2 C1 C11 O5 89.6(3)
C9 C1 C11 O6 153.0(2)
C10 C1 C11 O6 32.8(3)
C2 C1 C11 O6 -86.9(3)
C4 C5 C13 C14 -133(4)
C4 C5 C13 C18 42(4)
C5 C13 C14 C15 108.6(3)
C18 C13 C14 C15 -66.0(3)
C13 C14 C15 O7 166.1(2)
C13 C14 C15 C16 47.3(3)
C17 O8 C16 C15 -114.2(3)
O7 C15 C16 O8 -70.9(3)
C14 C15 C16 O8 51.0(3)
O7 C15 C16 C17 -139.8(3)
C14 C15 C16 C17 -17.9(4)
C16 O8 C17 C19 -111.1(3)
C16 O8 C17 C18 112.2(3)
C15 C16 C17 O8 103.2(3)
O8 C16 C17 C19 103.2(3)
C15 C16 C17 C19 -153.6(2)
O8 C16 C17 C18 -101.4(2)
C15 C16 C17 C18 1.8(4)
C5 C13 C18 O9 114.4(3)
C14 C13 C18 O9 -70.6(3)
C5 C13 C18 C17 -126.4(3)
C14 C13 C18 C17 48.6(3)
O8 C17 C18 O9 38.7(3)
C16 C17 C18 O9 106.3(3)
C19 C17 C18 O9 -97.5(2)
O8 C17 C18 C13 -83.3(3)
C16 C17 C18 C13 -15.7(3)
C19 C17 C18 C13 140.6(2)
O8 C17 C19 C20 150.3(2)
C16 C17 C19 C20 82.3(3)
C18 C17 C19 C20 -74.1(3)
C17 C19 C20 C21 132.0(3)
C19 C20 C21 C23 -0.2(5)
C19 C20 C21 C22 179.0(3)
C10 O3 C26 O10 -164.6(2)
C10 O3 C26 C27 18.7(4)
O10 C26 C27 C32 -174.6(3)
O3 C26 C27 C32 1.7(4)
O10 C26 C27 C28 1.6(5)
O3 C26 C27 C28 178.0(2)
C32 C27 C28 O11 -179.8(3)
C26 C27 C28 O11 3.9(4)
C32 C27 C28 C29 -0.5(4)
C26 C27 C28 C29 -176.8(3)
O11 C28 C29 C30 -179.0(3)
C27 C28 C29 C30 1.6(4)
C28 C29 C30 C31 -1.0(5)
C28 C29 C30 C33 179.1(3)
C29 C30 C31 C32 -0.8(4)
C33 C30 C31 C32 179.1(3)
C30 C31 C32 O4 178.3(2)
C30 C31 C32 C27 2.0(4)
C10 O4 C32 C31 163.9(2)
C10 O4 C32 C27 -19.8(4)
C28 C27 C32 C31 -1.4(4)
C26 C27 C32 C31 175.0(3)
C28 C27 C32 O4 -177.5(2)
C26 C27 C32 O4 -1.1(4)
